data_4501628
loop_
_publ_author_name
'Chandrasekhar, Vadapalli'
'Singh, Puja'

_publ_section_title
;
 In Situ Generated Hydrated Diorganotin Cations as Synthons for
 Hydrogen-Bonded and Coordination-Driven 1D-, 2D-, and 3D-Assemblies
;
_journal_issue 7
_journal_name_full 'Crystal Growth &amp; Design'
_journal_page_first 3077
_journal_paper_doi 10.1021/cg100179q
_journal_volume 10
_journal_year 2010
_chemical_formula_moiety 'C28 H38 N4 O6 Sn, C10 H6 O6 S2'
_chemical_formula_sum 'C38 H44 N4 O12 S2 Sn'
_chemical_formula_weight 931.58
_chemical_name_common 'organotin sulfonate'
_chemical_name_systematic
; 
 ? 
;
_space_group_IT_number 2
_symmetry_cell_setting triclinic
_symmetry_space_group_name_Hall '-P 1'
_symmetry_space_group_name_H-M 'P -1'
_atom_sites_solution_hydrogens geom
_atom_sites_solution_primary direct
_atom_sites_solution_secondary difmap
_audit_creation_method SHELXL-97
_cell_angle_alpha 91.602(5)
_cell_angle_beta 99.890(5)
_cell_angle_gamma 107.579(5)
_cell_formula_units_Z 1
_cell_length_a 7.586(5)
_cell_length_b 9.937(5)
_cell_length_c 13.658(5)
_cell_measurement_reflns_used 3330
_cell_measurement_temperature 100(2)
_cell_measurement_theta_max 28.31
_cell_measurement_theta_min 2.53
_cell_volume 963.4(9)
_computing_cell_refinement 'Bruker SMART'
_computing_data_collection 'Bruker SMART'
_computing_data_reduction 'Bruker SAINT'
_computing_molecular_graphics 'Bruker SHELXTL'
_computing_publication_material 'Bruker SHELXTL'
_computing_structure_refinement 'Bruker SHELXTL'
_computing_structure_solution 'Bruker SHELXTL'
_diffrn_ambient_temperature 100(2)
_diffrn_measured_fraction_theta_full 0.977
_diffrn_measured_fraction_theta_max 0.977
_diffrn_measurement_device_type 'CCD area detector'
_diffrn_measurement_method 'phi and omega scans'
_diffrn_radiation_monochromator graphite
_diffrn_radiation_source 'sealed tube'
_diffrn_radiation_type MoK\a
_diffrn_radiation_wavelength 0.71069
_diffrn_reflns_av_R_equivalents 0.0214
_diffrn_reflns_av_sigmaI/netI 0.0410
_diffrn_reflns_limit_h_max 9
_diffrn_reflns_limit_h_min -9
_diffrn_reflns_limit_k_max 7
_diffrn_reflns_limit_k_min -12
_diffrn_reflns_limit_l_max 16
_diffrn_reflns_limit_l_min -16
_diffrn_reflns_number 5427
_diffrn_reflns_theta_full 25.99
_diffrn_reflns_theta_max 25.99
_diffrn_reflns_theta_min 2.16
_exptl_absorpt_coefficient_mu 0.841
_exptl_absorpt_correction_T_max 0.847
_exptl_absorpt_correction_T_min 0.843
_exptl_absorpt_correction_type empirical
_exptl_absorpt_process_details SADABS
_exptl_crystal_colour colorless
_exptl_crystal_density_diffrn 1.606
_exptl_crystal_density_method 'not measured'
_exptl_crystal_description block-like
_exptl_crystal_F_000 478
_exptl_crystal_size_max 0.1
_exptl_crystal_size_mid 0.03
_exptl_crystal_size_min 0.03
_refine_diff_density_max 0.668
_refine_diff_density_min -0.518
_refine_diff_density_rms 0.132
_refine_ls_extinction_method none
_refine_ls_goodness_of_fit_ref 1.149
_refine_ls_hydrogen_treatment mixed
_refine_ls_matrix_type full
_refine_ls_number_parameters 268
_refine_ls_number_reflns 3700
_refine_ls_number_restraints 1
_refine_ls_restrained_S_all 1.149
_refine_ls_R_factor_all 0.0377
_refine_ls_R_factor_gt 0.0342
_refine_ls_shift/su_max 0.000
_refine_ls_shift/su_mean 0.000
_refine_ls_structure_factor_coef Fsqd
_refine_ls_weighting_details 'calc w=1/[\s^2^(Fo^2^)+(0.0535P)^2^+1.1714P] where P=(Fo^2^+2Fc^2^)/3'
_refine_ls_weighting_scheme calc
_refine_ls_wR_factor_gt 0.0896
_refine_ls_wR_factor_ref 0.1057
_reflns_number_gt 3457
_reflns_number_total 3700
_reflns_threshold_expression >2sigma(I)
_cod_data_source_file cg100179q_si_003.cif
_cod_data_source_block 10octcm
_cod_depositor_comments
;
The following automatic conversions were performed:

'_symmetry_cell_setting' value 'Triclinic' changed to 'triclinic'
according to /home/saulius/struct/CIF-dictionaries/cif_core.dic
dictionary named 'cif_core.dic' version 2.4.2 from 2011-04-26.

Automatic conversion script
Id: cif_fix_values 1715 2011-07-08 13:25:40Z adriana 
;
_cod_original_sg_symbol_H-M P-1
_cod_database_code 4501628

loop_
_symmetry_equiv_pos_as_xyz
'x, y, z'
'-x, -y, -z'

loop_
_atom_site_label
_atom_site_type_symbol
_atom_site_fract_x
_atom_site_fract_y
_atom_site_fract_z
_atom_site_U_iso_or_equiv
_atom_site_adp_type
_atom_site_occupancy
_atom_site_symmetry_multiplicity
_atom_site_calc_flag
_atom_site_refinement_flags
Sn1 Sn 1.0000 1.0000 1.0000 0.01361(12) Uani 1 2 d S
S1 S 0.84877(10) 0.55957(8) 0.70987(6) 0.01122(17) Uani 1 1 d .
O1 O 0.7507(3) 1.0841(2) 0.97425(16) 0.0167(5) Uani 1 1 d .
O2 O 0.0459(4) 0.9614(3) 0.29943(17) 0.0211(5) Uani 1 1 d .
O3 O 0.8856(3) 0.4258(2) 0.69695(17) 0.0151(5) Uani 1 1 d .
O4 O 0.8287(3) 0.5921(2) 0.81165(17) 0.0172(5) Uani 1 1 d .
O5 O 0.9813(3) 0.6775(2) 0.67325(17) 0.0152(5) Uani 1 1 d .
O6 O 1.1023(4) 1.1265(3) 1.14857(18) 0.0198(5) Uani 1 1 d D
N1 N 0.6433(4) 1.0678(3) 0.88239(19) 0.0145(6) Uani 1 1 d .
N2 N 0.1348(4) 0.9784(3) 0.39247(19) 0.0157(6) Uani 1 1 d .
C1 C 0.8433(5) 0.8336(3) 1.0747(2) 0.0177(7) Uani 1 1 d .
H1A H 0.9059 0.8454 1.1440 0.021 Uiso 1 1 calc R
H1B H 0.7203 0.8449 1.0735 0.021 Uiso 1 1 calc R
C2 C 0.8138(5) 0.6814(3) 1.0342(2) 0.0166(7) Uani 1 1 d .
H2A H 0.9324 0.6727 1.0221 0.020 Uiso 1 1 calc R
H2B H 0.7252 0.6595 0.9713 0.020 Uiso 1 1 calc R
C3 C 0.7386(5) 0.5762(3) 1.1086(3) 0.0189(7) Uani 1 1 d .
H3A H 0.8219 0.6043 1.1731 0.023 Uiso 1 1 calc R
H3B H 0.6155 0.5803 1.1163 0.023 Uiso 1 1 calc R
C4 C 0.7226(5) 0.4237(4) 1.0761(3) 0.0244(8) Uani 1 1 d .
H4A H 0.6303 0.3917 1.0159 0.037 Uiso 1 1 calc R
H4B H 0.6852 0.3637 1.1277 0.037 Uiso 1 1 calc R
H4C H 0.8424 0.4199 1.0645 0.037 Uiso 1 1 calc R
C5 C 0.4991(5) 0.9467(3) 0.8537(2) 0.0164(7) Uani 1 1 d .
H5 H 0.4730 0.8772 0.8980 0.020 Uiso 1 1 calc R
C6 C 0.3913(5) 0.9258(3) 0.7600(2) 0.0167(7) Uani 1 1 d .
H6 H 0.2941 0.8414 0.7405 0.020 Uiso 1 1 calc R
C7 C 0.4273(4) 1.0316(3) 0.6932(2) 0.0143(6) Uani 1 1 d .
C8 C 0.3202(4) 1.0117(3) 0.5897(2) 0.0136(6) Uani 1 1 d .
C9 C 0.2507(5) 0.8787(3) 0.5363(2) 0.0159(7) Uani 1 1 d .
H9 H 0.2657 0.7996 0.5671 0.019 Uiso 1 1 calc R
C10 C 0.1595(5) 0.8640(3) 0.4378(2) 0.0167(7) Uani 1 1 d .
H10 H 0.1151 0.7752 0.4026 0.020 Uiso 1 1 calc R
C11 C 0.1976(5) 1.1080(4) 0.4428(2) 0.0173(7) Uani 1 1 d .
H11 H 0.1777 1.1854 0.4114 0.021 Uiso 1 1 calc R
C12 C 0.2912(4) 1.1261(3) 0.5406(2) 0.0155(6) Uani 1 1 d .
H12 H 0.3355 1.2160 0.5741 0.019 Uiso 1 1 calc R
C13 C 0.5724(4) 1.1562(3) 0.7277(2) 0.0162(7) Uani 1 1 d .
H13 H 0.5979 1.2294 0.6861 0.019 Uiso 1 1 calc R
C14 C 0.6786(5) 1.1735(4) 0.8218(2) 0.0170(7) Uani 1 1 d .
H14 H 0.7747 1.2578 0.8437 0.020 Uiso 1 1 calc R
C15 C 0.5926(4) 0.5103(3) 0.5278(2) 0.0128(6) Uani 1 1 d .
C16 C 0.6227(4) 0.5364(3) 0.6340(2) 0.0129(6) Uani 1 1 d .
C17 C 0.4801(5) 0.5413(3) 0.6807(2) 0.0155(6) Uani 1 1 d .
H17 H 0.5034 0.5592 0.7497 0.019 Uiso 1 1 calc R
C18 C 0.2963(5) 0.5194(4) 0.6253(2) 0.0161(7) Uani 1 1 d .
H18 H 0.1991 0.5215 0.6580 0.019 Uiso 1 1 calc R
C19 C 0.2621(4) 0.4951(3) 0.5236(2) 0.0157(7) Uani 1 1 d .
H19 H 0.1415 0.4819 0.4876 0.019 Uiso 1 1 calc R
H6A H 1.112(7) 1.211(5) 1.157(3) 0.037(13) Uiso 1 1 d .
H6B H 1.120(11) 1.088(7) 1.199(3) 0.11(3) Uiso 1 1 d D

loop_
_atom_site_aniso_label
_atom_site_aniso_U_11
_atom_site_aniso_U_22
_atom_site_aniso_U_33
_atom_site_aniso_U_23
_atom_site_aniso_U_13
_atom_site_aniso_U_12
Sn1 0.01638(18) 0.01125(18) 0.01142(17) 0.00188(11) 0.00081(12) 0.00261(12)
S1 0.0100(4) 0.0096(4) 0.0129(4) 0.0011(3) 0.0006(3) 0.0023(3)
O1 0.0179(12) 0.0196(12) 0.0103(11) 0.0003(9) -0.0030(9) 0.0055(9)
O2 0.0286(14) 0.0196(13) 0.0105(11) 0.0008(9) -0.0040(10) 0.0049(10)
O3 0.0138(11) 0.0105(11) 0.0201(12) 0.0029(9) 0.0011(9) 0.0035(9)
O4 0.0178(12) 0.0187(12) 0.0145(11) 0.0001(9) 0.0016(9) 0.0055(10)
O5 0.0116(11) 0.0116(11) 0.0203(12) 0.0029(9) 0.0004(9) 0.0016(9)
O6 0.0324(14) 0.0123(13) 0.0125(12) 0.0002(10) 0.0042(10) 0.0038(11)
N1 0.0152(13) 0.0158(14) 0.0105(13) 0.0006(10) -0.0010(10) 0.0041(11)
N2 0.0186(14) 0.0175(14) 0.0097(13) 0.0021(11) 0.0018(11) 0.0041(11)
C1 0.0230(17) 0.0159(16) 0.0136(15) 0.0035(13) 0.0062(13) 0.0034(13)
C2 0.0188(17) 0.0145(16) 0.0137(15) 0.0029(12) 0.0028(12) 0.0012(13)
C3 0.0254(18) 0.0116(16) 0.0185(17) 0.0046(13) 0.0040(14) 0.0039(13)
C4 0.0230(18) 0.0161(18) 0.032(2) 0.0039(15) 0.0027(15) 0.0047(14)
C5 0.0159(16) 0.0130(16) 0.0194(17) 0.0062(13) 0.0028(13) 0.0031(13)
C6 0.0149(16) 0.0129(16) 0.0194(16) 0.0030(13) 0.0015(13) 0.0008(13)
C7 0.0148(15) 0.0133(16) 0.0151(16) 0.0014(12) 0.0014(12) 0.0053(13)
C8 0.0119(15) 0.0159(16) 0.0125(15) 0.0030(12) 0.0018(12) 0.0037(12)
C9 0.0180(16) 0.0138(16) 0.0179(16) 0.0055(13) 0.0055(13) 0.0063(13)
C10 0.0200(17) 0.0123(16) 0.0169(16) -0.0013(12) 0.0036(13) 0.0038(13)
C11 0.0188(16) 0.0155(16) 0.0171(16) 0.0038(13) 0.0016(13) 0.0053(13)
C12 0.0150(16) 0.0122(15) 0.0162(16) 0.0005(12) -0.0012(12) 0.0020(12)
C13 0.0148(16) 0.0147(16) 0.0183(16) 0.0061(13) 0.0019(13) 0.0034(13)
C14 0.0164(16) 0.0138(16) 0.0178(16) 0.0042(13) 0.0001(13) 0.0017(13)
C15 0.0129(15) 0.0083(15) 0.0169(15) 0.0009(12) 0.0034(12) 0.0026(12)
C16 0.0098(14) 0.0106(15) 0.0161(15) 0.0013(12) 0.0005(12) 0.0011(12)
C17 0.0172(16) 0.0166(16) 0.0140(15) 0.0022(12) 0.0053(12) 0.0059(13)
C18 0.0155(16) 0.0202(17) 0.0155(16) 0.0031(13) 0.0064(13) 0.0075(13)
C19 0.0112(15) 0.0157(16) 0.0193(16) 0.0019(13) 0.0027(12) 0.0030(12)

loop_
_atom_type_symbol
_atom_type_description
_atom_type_scat_dispersion_real
_atom_type_scat_dispersion_imag
_atom_type_scat_source
C C 0.0033 0.0016 'International Tables Vol C Tables 4.2.6.8 and 6.1.1.4'
H H 0.0000 0.0000 'International Tables Vol C Tables 4.2.6.8 and 6.1.1.4'
O O 0.0106 0.0060 'International Tables Vol C Tables 4.2.6.8 and 6.1.1.4'
S S 0.1246 0.1234 'International Tables Vol C Tables 4.2.6.8 and 6.1.1.4'
Sn Sn -0.6537 1.4246 'International Tables Vol C Tables 4.2.6.8 and 6.1.1.4'
N N 0.0061 0.0033 'International Tables Vol C Tables 4.2.6.8 and 6.1.1.4'

loop_
_geom_angle_atom_site_label_1
_geom_angle_atom_site_label_2
_geom_angle_atom_site_label_3
_geom_angle
_geom_angle_site_symmetry_1
_geom_angle_site_symmetry_3
C1 Sn1 C1 180.0(3) 2_777 .
C1 Sn1 O6 92.94(12) 2_777 .
C1 Sn1 O6 87.06(12) . .
C1 Sn1 O6 87.05(11) 2_777 2_777
C1 Sn1 O6 92.94(12) . 2_777
O6 Sn1 O6 179.999(1) . 2_777
C1 Sn1 O1 89.01(12) 2_777 2_777
C1 Sn1 O1 90.99(12) . 2_777
O6 Sn1 O1 90.69(9) . 2_777
O6 Sn1 O1 89.31(9) 2_777 2_777
C1 Sn1 O1 90.99(12) 2_777 .
C1 Sn1 O1 89.01(12) . .
O6 Sn1 O1 89.31(9) . .
O6 Sn1 O1 90.69(9) 2_777 .
O1 Sn1 O1 180.000(2) 2_777 .
O3 S1 O5 113.45(14) . .
O3 S1 O4 112.86(14) . .
O5 S1 O4 112.26(14) . .
O3 S1 C16 105.65(14) . .
O5 S1 C16 106.38(14) . .
O4 S1 C16 105.43(14) . .
N1 O1 Sn1 120.03(18) . .
C14 N1 O1 119.6(3) . .
C14 N1 C5 121.1(3) . .
O1 N1 C5 119.3(3) . .
O2 N2 C11 120.2(3) . .
O2 N2 C10 119.2(3) . .
C11 N2 C10 120.6(3) . .
C2 C1 Sn1 117.3(2) . .
C1 C2 C3 110.6(3) . .
C4 C3 C2 112.9(3) . .
N1 C5 C6 120.5(3) . .
C5 C6 C7 120.1(3) . .
C13 C7 C6 117.0(3) . .
C13 C7 C8 120.7(3) . .
C6 C7 C8 122.2(3) . .
C12 C8 C9 117.4(3) . .
C12 C8 C7 121.1(3) . .
C9 C8 C7 121.5(3) . .
C10 C9 C8 120.4(3) . .
N2 C10 C9 120.3(3) . .
N2 C11 C12 120.3(3) . .
C11 C12 C8 121.0(3) . .
C14 C13 C7 121.4(3) . .
N1 C14 C13 119.7(3) . .
C19 C15 C15 119.3(4) 2_666 2_666
C19 C15 C16 122.9(3) 2_666 .
C15 C15 C16 117.9(3) 2_666 .
C17 C16 C15 121.3(3) . .
C17 C16 S1 117.8(2) . .
C15 C16 S1 121.0(2) . .
C16 C17 C18 120.6(3) . .
C19 C18 C17 119.9(3) . .
C18 C19 C15 121.1(3) . 2_666

loop_
_geom_bond_atom_site_label_1
_geom_bond_atom_site_label_2
_geom_bond_distance
_geom_bond_site_symmetry_2
Sn1 C1 2.124(3) 2_777
Sn1 C1 2.124(3) .
Sn1 O6 2.242(3) .
Sn1 O6 2.242(3) 2_777
Sn1 O1 2.267(3) 2_777
Sn1 O1 2.267(3) .
S1 O3 1.450(2) .
S1 O5 1.459(2) .
S1 O4 1.462(2) .
S1 C16 1.790(3) .
O1 N1 1.350(3) .
O2 N2 1.313(3) .
N1 C14 1.347(4) .
N1 C5 1.352(4) .
N2 C11 1.352(4) .
N2 C10 1.356(4) .
C1 C2 1.532(5) .
C2 C3 1.533(4) .
C3 C4 1.531(5) .
C5 C6 1.368(5) .
C6 C7 1.407(4) .
C7 C13 1.390(5) .
C7 C8 1.480(4) .
C8 C12 1.390(4) .
C8 C9 1.396(5) .
C9 C10 1.385(5) .
C11 C12 1.379(4) .
C13 C14 1.371(5) .
C15 C19 1.417(5) 2_666
C15 C15 1.430(6) 2_666
C15 C16 1.433(4) .
C16 C17 1.359(4) .
C17 C18 1.418(5) .
C18 C19 1.370(5) .
C19 C15 1.417(5) 2_666
